data_7117439
loop_
_publ_author_name
'Yadav, Abhimanyu'
'Verma, Ajay'
'Patel, Saket'
'Kumar, Amit'
'Rathore, Vandana'
'Meenakshi, ?'
'Kumar, Shailesh'
'Kumar, Sangit'

_publ_section_title
;
 KO(t)Bu-mediated annulation of acetonitrile with aldehyde: synthesis of
 substituted dihydropyridin-2(1H)-ones, pyridin-2(1H)-ones, and
 thiopyridin-2(1H)-ones.
;
_journal_issue 58
_journal_name_full 'Chemical communications (Cambridge, England)'
_journal_page_first 11658
_journal_page_last 11661
_journal_paper_doi 10.1039/c5cc02964c
_journal_volume 51
_journal_year 2015
_chemical_formula_moiety 'C17  H15  N3  Fe1'
_chemical_formula_sum 'C17 H15 Fe N3'
_chemical_formula_weight 317.17
_chemical_name_systematic
;
 ?
;
_space_group_IT_number 15
_symmetry_cell_setting monoclinic
_symmetry_Int_Tables_number 15
_symmetry_space_group_name_Hall '-C 2yc'
_symmetry_space_group_name_H-M 'C 1 2/c 1'
_atom_sites_solution_hydrogens geom
_audit_conform_dict_location ftp://ftp.iucr.org/pub/cif_core.dic
_audit_conform_dict_name cif_core.dic
_audit_conform_dict_version 2.4.3
_audit_creation_date 2015-01-06T20:00:31-00:00
_audit_creation_method 'WinGX routine CIF_UPDATE'
_audit_update_record
;
2015-04-01 deposited with the CCDC.
2015-06-04 downloaded from the CCDC.
;
_cell_angle_alpha 90
_cell_angle_beta 99.709(4)
_cell_angle_gamma 90
_cell_formula_units_Z 8
_cell_length_a 35.793(4)
_cell_length_b 5.7087(6)
_cell_length_c 13.3460(11)
_cell_measurement_reflns_used 0
_cell_measurement_temperature 120(2)
_cell_measurement_theta_max 0
_cell_measurement_theta_min 0
_cell_measurement_wavelength 0.71073
_cell_volume 2687.9(5)
_computing_molecular_graphics 'Ortep for Windows (Farrugia, 2012)'
_computing_publication_material 'WinGX publication routines (Farrugia, 2012)'
_computing_structure_refinement 'SHELXL-2014 (Sheldrick, 2014)'
_diffrn_ambient_temperature 120(2)
_diffrn_measured_fraction_theta_full 0.979
_diffrn_measured_fraction_theta_max 0.981
_diffrn_radiation_probe x-ray
_diffrn_radiation_type MoK\a
_diffrn_radiation_wavelength 0.71073
_diffrn_reflns_av_R_equivalents 0.1157
_diffrn_reflns_Laue_measured_fraction_full 0.979
_diffrn_reflns_Laue_measured_fraction_max 0.981
_diffrn_reflns_limit_h_max 44
_diffrn_reflns_limit_h_min -44
_diffrn_reflns_limit_k_max 7
_diffrn_reflns_limit_k_min -7
_diffrn_reflns_limit_l_max 16
_diffrn_reflns_limit_l_min -16
_diffrn_reflns_number 17590
_diffrn_reflns_point_group_measured_fraction_full 0.979
_diffrn_reflns_point_group_measured_fraction_max 0.981
_diffrn_reflns_theta_full 25.242
_diffrn_reflns_theta_max 26.019
_diffrn_reflns_theta_min 3.097
_exptl_absorpt_coefficient_mu 1.117
_exptl_absorpt_correction_type none
_exptl_crystal_density_diffrn 1.568
_exptl_crystal_density_method 'not measured'
_exptl_crystal_description char
_exptl_crystal_F_000 1312
_exptl_crystal_size_max 0
_exptl_crystal_size_mid 0
_exptl_crystal_size_min 0
_refine_diff_density_max 1.151
_refine_diff_density_min -1.388
_refine_diff_density_rms 0.279
_refine_ls_extinction_method none
_refine_ls_goodness_of_fit_ref 1.168
_refine_ls_hydrogen_treatment constr
_refine_ls_matrix_type full
_refine_ls_number_constraints 0
_refine_ls_number_parameters 191
_refine_ls_number_reflns 2597
_refine_ls_number_restraints 0
_refine_ls_restrained_S_all 1.168
_refine_ls_R_factor_all 0.0971
_refine_ls_R_factor_gt 0.0421
_refine_ls_shift/su_max 0.001
_refine_ls_shift/su_mean 0
_refine_ls_structure_factor_coef Fsqd
_refine_ls_weighting_details 'w=1/[\s^2^(Fo^2^)+(0.0993P)^2^] where P=(Fo^2^+2Fc^2^)/3'
_refine_ls_weighting_scheme calc
_refine_ls_wR_factor_gt 0.1079
_refine_ls_wR_factor_ref 0.166
_reflns_number_gt 1941
_reflns_number_total 2597
_reflns_threshold_expression 'I > 2\s(I)'
_cod_data_source_file c5cc02964c3.cif
_cod_data_source_block AY_Ferrocene
_cod_original_cell_volume 2688.0(4)
_cod_original_sg_symbol_H-M 'C 2/c'
_cod_database_code 7117439
_computing_structure_solution 'SHELXT 2014/4 (Sheldrick, 2014)'

loop_
_symmetry_equiv_pos_as_xyz
'x, y, z'
'-x, y, -z+1/2'
'x+1/2, y+1/2, z'
'-x+1/2, y+1/2, -z+1/2'
'-x, -y, -z'
'x, -y, z-1/2'
'-x+1/2, -y+1/2, -z'
'x+1/2, -y+1/2, z-1/2'

loop_
_atom_site_label
_atom_site_type_symbol
_atom_site_fract_x
_atom_site_fract_y
_atom_site_fract_z
_atom_site_U_iso_or_equiv
_atom_site_adp_type
_atom_site_occupancy
_atom_site_calc_flag
Fe1 Fe 0.43025(2) 0.77238(9) 0.41555(4) 0.0097(2) Uani 1 d
N1 N 0.27941(9) 0.4986(5) 0.4625(3) 0.0129(8) Uani 1 d
N2 N 0.29899(10) 0.2144(5) 0.5814(3) 0.0181(9) Uani 1 d
H2A H 0.2757 0.1596 0.57 0.022 Uiso 1 calc
H2B H 0.3164 0.1456 0.6263 0.022 Uiso 1 calc
N3 N 0.33261(10) 1.1255(7) 0.2981(3) 0.0253(10) Uani 1 d
C9 C 0.42571(11) 0.6574(7) 0.5587(3) 0.0120(9) Uani 1 d
H9 H 0.426 0.4988 0.5803 0.014 Uiso 1 calc
C8 C 0.39254(11) 0.7882(6) 0.5147(3) 0.0106(8) Uani 1 d
C16 C 0.45274(12) 0.8550(7) 0.2871(3) 0.0150(9) Uani 1 d
H16 H 0.4676 0.9885 0.2779 0.018 Uiso 1 calc
C3 C 0.35377(11) 0.6920(6) 0.4947(3) 0.0112(8) Uani 1 d
C10 C 0.45769(12) 0.8046(7) 0.5642(3) 0.0143(9) Uani 1 d
H10 H 0.4831 0.7621 0.5904 0.017 Uiso 1 calc
C2 C 0.32399(11) 0.7874(6) 0.4210(3) 0.0122(9) Uani 1 d
C5 C 0.30804(11) 0.4034(7) 0.5304(3) 0.0126(9) Uani 1 d
C11 C 0.44533(11) 1.0276(7) 0.5238(3) 0.0138(9) Uani 1 d
H11 H 0.4611 1.1592 0.518 0.017 Uiso 1 calc
C13 C 0.40148(13) 0.6105(7) 0.2898(3) 0.0193(10) Uani 1 d
H13 H 0.3763 0.5529 0.283 0.023 Uiso 1 calc
C12 C 0.40540(11) 1.0188(6) 0.4936(3) 0.0124(9) Uani 1 d
H12 H 0.3898 1.1441 0.4644 0.015 Uiso 1 calc
C4 C 0.34504(11) 0.5002(6) 0.5481(3) 0.0129(9) Uani 1 d
H4 H 0.364 0.4313 0.5976 0.015 Uiso 1 calc
C7 C 0.32946(11) 0.9773(7) 0.3553(3) 0.0164(10) Uani 1 d
C15 C 0.46673(12) 0.6333(7) 0.3269(3) 0.0175(9) Uani 1 d
H15 H 0.4926 0.5934 0.3489 0.021 Uiso 1 calc
C17 C 0.41251(12) 0.8401(8) 0.2640(3) 0.0176(9) Uani 1 d
H17 H 0.3959 0.962 0.2361 0.021 Uiso 1 calc
C6 C 0.25573(11) 0.7913(7) 0.3360(3) 0.0149(9) Uani 1 d
H6A H 0.2323 0.7057 0.3396 0.022 Uiso 1 calc
H6B H 0.2615 0.7805 0.2669 0.022 Uiso 1 calc
H6C H 0.2526 0.9561 0.3533 0.022 Uiso 1 calc
C1 C 0.28764(11) 0.6864(7) 0.4095(3) 0.0124(9) Uani 1 d
C14 C 0.43519(13) 0.4835(7) 0.3277(3) 0.0192(10) Uani 1 d
H14 H 0.4363 0.325 0.3498 0.023 Uiso 1 calc

loop_
_atom_site_aniso_label
_atom_site_aniso_U_11
_atom_site_aniso_U_22
_atom_site_aniso_U_33
_atom_site_aniso_U_23
_atom_site_aniso_U_13
_atom_site_aniso_U_12
Fe1 0.0111(4) 0.0089(3) 0.0092(4) -0.0001(2) 0.0014(2) -0.0009(2)
N1 0.0129(17) 0.0122(16) 0.0135(19) 0.0004(13) 0.0016(14) -0.0011(13)
N2 0.0144(18) 0.0156(18) 0.023(2) 0.0065(15) 0.0002(17) -0.0015(13)
N3 0.0150(18) 0.028(2) 0.031(2) 0.0167(19) -0.0019(17) -0.0015(15)
C9 0.015(2) 0.0117(19) 0.008(2) 0.0011(15) -0.0006(17) 0.0008(15)
C8 0.010(2) 0.0152(19) 0.0066(19) -0.0015(15) 0.0016(16) 0.0009(14)
C16 0.022(2) 0.0142(19) 0.011(2) -0.0004(16) 0.0080(18) -0.0002(17)
C3 0.0108(19) 0.0119(18) 0.012(2) -0.0021(15) 0.0049(17) 0.0019(14)
C10 0.013(2) 0.019(2) 0.010(2) 0.0003(16) -0.0001(17) -0.0008(16)
C2 0.014(2) 0.0101(18) 0.012(2) 0.0005(15) -0.0001(17) -0.0003(14)
C5 0.014(2) 0.0114(19) 0.013(2) 0.0011(15) 0.0035(17) -0.0001(14)
C11 0.013(2) 0.0151(19) 0.013(2) -0.0032(16) 0.0009(17) -0.0034(15)
C13 0.024(2) 0.023(2) 0.010(2) -0.0060(17) 0.0023(18) -0.0080(18)
C12 0.014(2) 0.0109(19) 0.013(2) -0.0015(15) 0.0028(17) 0.0028(14)
C4 0.0123(19) 0.0135(19) 0.013(2) 0.0011(15) 0.0015(17) 0.0013(15)
C7 0.0081(19) 0.019(2) 0.020(2) 0.0010(18) -0.0024(18) 0.0000(16)
C15 0.023(2) 0.017(2) 0.015(2) -0.0003(17) 0.0071(19) 0.0058(17)
C17 0.024(2) 0.020(2) 0.009(2) 0.0002(17) 0.0004(18) 0.0027(17)
C6 0.012(2) 0.0137(19) 0.018(2) 0.0031(16) 0.0005(18) -0.0002(15)
C1 0.017(2) 0.0110(18) 0.010(2) -0.0011(15) 0.0041(18) 0.0020(15)
C14 0.034(3) 0.011(2) 0.013(2) -0.0031(16) 0.007(2) -0.0014(17)

loop_
_atom_type_symbol
_atom_type_description
_atom_type_scat_dispersion_real
_atom_type_scat_dispersion_imag
_atom_type_scat_source
C C 0.0033 0.0016 'International Tables Vol C Tables 4.2.6.8 and 6.1.1.4'
H H 0 0 'International Tables Vol C Tables 4.2.6.8 and 6.1.1.4'
N N 0.0061 0.0033 'International Tables Vol C Tables 4.2.6.8 and 6.1.1.4'
Fe Fe 0.3463 0.8444 'International Tables Vol C Tables 4.2.6.8 and 6.1.1.4'

loop_
_geom_angle_atom_site_label_1
_geom_angle_atom_site_label_2
_geom_angle_atom_site_label_3
_geom_angle
C13 Fe1 C12 121.99(17)
C13 Fe1 C8 104.82(17)
C12 Fe1 C8 41.21(15)
C13 Fe1 C14 40.84(17)
C12 Fe1 C14 159.06(17)
C8 Fe1 C14 122.41(17)
C13 Fe1 C9 120.89(17)
C12 Fe1 C9 68.65(16)
C8 Fe1 C9 41.19(15)
C14 Fe1 C9 107.65(16)
C13 Fe1 C11 159.34(16)
C12 Fe1 C11 40.50(15)
C8 Fe1 C11 68.81(16)
C14 Fe1 C11 159.03(16)
C9 Fe1 C11 68.03(16)
C13 Fe1 C15 68.52(18)
C12 Fe1 C15 158.46(17)
C8 Fe1 C15 159.81(16)
C14 Fe1 C15 40.33(17)
C9 Fe1 C15 124.60(16)
C11 Fe1 C15 123.94(17)
C13 Fe1 C16 68.53(18)
C12 Fe1 C16 121.99(16)
C8 Fe1 C16 156.64(16)
C14 Fe1 C16 68.03(17)
C9 Fe1 C16 161.40(16)
C11 Fe1 C16 109.11(17)
C15 Fe1 C16 40.51(16)
C13 Fe1 C10 157.38(16)
C12 Fe1 C10 68.08(16)
C8 Fe1 C10 68.54(16)
C14 Fe1 C10 123.21(16)
C9 Fe1 C10 40.08(16)
C11 Fe1 C10 40.37(15)
C15 Fe1 C10 109.89(17)
C16 Fe1 C10 125.92(17)
C1 N1 C5 117.5(3)
C5 N2 H2A 120
C5 N2 H2B 120
H2A N2 H2B 120
C10 C9 C8 108.5(3)
C10 C9 Fe1 70.6(2)
C8 C9 Fe1 69.2(2)
C10 C9 H9 125.7
C8 C9 H9 125.7
Fe1 C9 H9 126.1
C12 C8 C9 106.6(3)
C12 C8 C3 128.9(3)
C9 C8 C3 124.5(3)
C12 C8 Fe1 69.2(2)
C9 C8 Fe1 69.7(2)
C3 C8 Fe1 124.8(3)
C17 C16 C15 107.8(4)
C17 C16 Fe1 69.2(2)
C15 C16 Fe1 69.6(2)
C17 C16 H16 126.1
C15 C16 H16 126.1
Fe1 C16 H16 126.6
C4 C3 C2 116.9(4)
C4 C3 C8 119.6(3)
C2 C3 C8 123.5(4)
C9 C10 C11 108.4(3)
C9 C10 Fe1 69.3(2)
C11 C10 Fe1 69.4(2)
C9 C10 H10 125.8
C11 C10 H10 125.8
Fe1 C10 H10 127
C1 C2 C7 117.6(3)
C1 C2 C3 119.2(4)
C7 C2 C3 123.2(4)
N2 C5 N1 116.0(3)
N2 C5 C4 121.8(3)
N1 C5 C4 122.2(4)
C12 C11 C10 108.0(3)
C12 C11 Fe1 69.1(2)
C10 C11 Fe1 70.2(2)
C12 C11 H11 126
C10 C11 H11 126
Fe1 C11 H11 126.3
C14 C13 C17 107.5(4)
C14 C13 Fe1 70.0(2)
C17 C13 Fe1 70.2(2)
C14 C13 H13 126.3
C17 C13 H13 126.3
Fe1 C13 H13 125.2
C11 C12 C8 108.5(3)
C11 C12 Fe1 70.4(2)
C8 C12 Fe1 69.5(2)
C11 C12 H12 125.8
C8 C12 H12 125.8
Fe1 C12 H12 125.9
C3 C4 C5 120.9(3)
C3 C4 H4 119.6
C5 C4 H4 119.6
N3 C7 C2 176.5(4)
C14 C15 C16 107.9(4)
C14 C15 Fe1 69.3(3)
C16 C15 Fe1 69.9(2)
C14 C15 H15 126
C16 C15 H15 126
Fe1 C15 H15 126.4
C16 C17 C13 108.2(4)
C16 C17 H17 125.9
C13 C17 H17 125.9
C1 C6 H6A 109.5
C1 C6 H6B 109.5
H6A C6 H6B 109.5
C1 C6 H6C 109.5
H6A C6 H6C 109.5
H6B C6 H6C 109.5
N1 C1 C2 123.3(3)
N1 C1 C6 116.9(3)
C2 C1 C6 119.8(4)
C15 C14 C13 108.5(4)
C15 C14 Fe1 70.4(2)
C13 C14 Fe1 69.1(2)
C15 C14 H14 125.7
C13 C14 H14 125.7
Fe1 C14 H14 126.3

loop_
_geom_bond_atom_site_label_1
_geom_bond_atom_site_label_2
_geom_bond_distance
Fe1 C13 2.036(4)
Fe1 C12 2.041(4)
Fe1 C8 2.045(5)
Fe1 C14 2.048(4)
Fe1 C9 2.052(4)
Fe1 C11 2.058(4)
Fe1 C15 2.063(5)
Fe1 C16 2.067(4)
Fe1 C10 2.068(4)
N1 C1 1.344(5)
N1 C5 1.361(5)
N2 C5 1.344(5)
N2 H2A 0.88
N2 H2B 0.88
N3 C7 1.158(6)
C9 C10 1.412(6)
C9 C8 1.441(5)
C9 H9 0.95
C8 C12 1.438(5)
C8 C3 1.474(5)
C16 C17 1.423(6)
C16 C15 1.430(6)
C16 H16 0.95
C3 C4 1.371(6)
C3 C2 1.431(5)
C10 C11 1.424(5)
C10 H10 0.95
C2 C1 1.408(6)
C2 C7 1.428(6)
C5 C4 1.418(5)
C11 C12 1.419(5)
C11 H11 0.95
C13 C14 1.425(6)
C13 C17 1.428(6)
C13 H13 0.95
C12 H12 0.95
C4 H4 0.95
C15 C14 1.418(6)
C15 H15 0.95
C17 H17 0.95
C6 C1 1.499(5)
C6 H6A 0.98
C6 H6B 0.98
C6 H6C 0.98
C14 H14 0.95
